data_2200181
loop_
_publ_author_name
'Cannon, Debbie'
'Quesada, Antonio'
'Quiroga, Jairo'
'Insuasty, Braulio'
'Abonia, Rodrigo'
'Mej\'ia, Diana'
'Cobo, Justo'
'Nogueras, Manuel'
'S\'anchez, Adolfo'
'Low, John Nicolson'

_publ_section_title
;
 6-(2-Hydroxybenzoyl)-2-(4-nitrophenyl)pyrazolo[1,5-<i>a</i>]pyrimidine
;
_journal_issue 2
_journal_name_full 'Acta Crystallographica Section E'
_journal_page_first o182
_journal_page_last o184
_journal_paper_doi 10.1107/S1600536801001696
_journal_volume 57
_journal_year 2001
_chemical_formula_moiety 'C19 H12 N4 O4'
_chemical_formula_sum 'C19 H12 N4 O4'
_chemical_formula_weight 360.33
_chemical_name_systematic
;
6-(2-Hydroxybenzoyl)-2-(4-nitrophenyl)pyrazolo[1,5-a]pyrimidine
;
_space_group_IT_number 19
_symmetry_cell_setting orthorhombic
_symmetry_space_group_name_Hall 'P 2ac 2ab'
_symmetry_space_group_name_H-M 'P 21 21 21'
_cell_angle_alpha 90.00
_cell_angle_beta 90.00
_cell_angle_gamma 90.00
_cell_formula_units_Z 4
_cell_length_a 5.5421(2)
_cell_length_b 11.5858(5)
_cell_length_c 23.8057(13)
_cell_measurement_reflns_used 7067
_cell_measurement_temperature 150.0(10)
_cell_measurement_theta_max 27.48
_cell_measurement_theta_min 1.00
_cell_volume 1528.56(12)
_computing_cell_refinement 'DENZO-SMN (Otwinowski & Minor, 1997)'
_computing_data_collection 'KappaCCD Server Software (Nonius, 1997)'
_computing_data_reduction DENZO-SMN
_computing_molecular_graphics 'ORTEPII (Johnson, 1976) and PLATON (Spek, 2000)'
_computing_publication_material 'SHELXL97  and WordPerfect macro PRPKAPPA (Ferguson, 1999)'
_computing_structure_refinement 'SHELXL97 (Sheldrick, 1997)'
_computing_structure_solution 'SHELXS97 (Sheldrick, 1997)'
_diffrn_ambient_temperature 150.0(10)
_diffrn_measured_fraction_theta_full .989
_diffrn_measured_fraction_theta_max .989
_diffrn_measurement_device_type KappaCCD
_diffrn_measurement_method '\f and \w scans with \k offsets'
_diffrn_radiation_monochromator graphite
_diffrn_radiation_source 'fine-focus sealed X-ray tube'
_diffrn_radiation_type MoK\a
_diffrn_radiation_wavelength .71073
_diffrn_reflns_av_R_equivalents .037
_diffrn_reflns_av_sigmaI/netI .0911
_diffrn_reflns_limit_h_max 7
_diffrn_reflns_limit_h_min -7
_diffrn_reflns_limit_k_max 15
_diffrn_reflns_limit_k_min -15
_diffrn_reflns_limit_l_max 30
_diffrn_reflns_limit_l_min -30
_diffrn_reflns_number 7572
_diffrn_reflns_theta_full 27.44
_diffrn_reflns_theta_max 27.44
_diffrn_reflns_theta_min 1.71
_exptl_absorpt_coefficient_mu .114
_exptl_absorpt_correction_T_max .992
_exptl_absorpt_correction_T_min .978
_exptl_absorpt_correction_type multi-scan
_exptl_absorpt_process_details '(DENZO-SMN; Otwinowski & Minor, 1997)'
_exptl_crystal_colour yellow
_exptl_crystal_density_diffrn 1.566
_exptl_crystal_density_method 'not measured'
_exptl_crystal_description needle
_exptl_crystal_F_000 744
_exptl_crystal_size_max .20
_exptl_crystal_size_mid .08
_exptl_crystal_size_min .07
_refine_diff_density_max .249
_refine_diff_density_min -.271
_refine_ls_extinction_method none
_refine_ls_goodness_of_fit_ref 1.066
_refine_ls_hydrogen_treatment constr
_refine_ls_matrix_type full
_refine_ls_number_parameters 244
_refine_ls_number_reflns 2022
_refine_ls_number_restraints 0
_refine_ls_restrained_S_all 1.066
_refine_ls_R_factor_all .0935
_refine_ls_R_factor_gt .0469
_refine_ls_shift/su_max .005
_refine_ls_shift/su_mean .001
_refine_ls_structure_factor_coef Fsqd
_refine_ls_weighting_details 'w = 1/[\s^2^(Fo^2^)+(0.0480P)^2^+0.3279P] where P = (Fo^2^+2Fc^2^)/3'
_refine_ls_weighting_scheme calc
_refine_ls_wR_factor_ref .1243
_reflns_number_gt 1364
_reflns_number_total 2022
_reflns_threshold_expression I>2\s(I)
_cod_data_source_file na6044.cif
_cod_data_source_block 1
_cod_database_code 2200181
_cod_database_fobs_code 2200181

loop_
_symmetry_equiv_pos_as_xyz
'x, y, z'
'-x+1/2, -y, z+1/2'
'x+1/2, -y+1/2, -z'
'-x, y+1/2, -z+1/2'

loop_
_atom_site_label
_atom_site_fract_x
_atom_site_fract_y
_atom_site_fract_z
_atom_site_U_iso_or_equiv
_atom_site_adp_type
_atom_site_calc_flag
_atom_site_refinement_flags
_atom_site_occupancy
_atom_site_disorder_assembly
_atom_site_disorder_group
_atom_site_type_symbol
N1 .4216(5) .2523(2) .38267(13) .0246(7) Uani d . 1 . . N
C2 .2294(6) .2706(3) .41569(16) .0231(8) Uani d . 1 . . C
C21 .2235(7) .3756(3) .45031(16) .0236(8) Uani d . 1 . . C
C22 .4135(7) .4528(3) .44951(17) .0292(9) Uani d . 1 . . C
C23 .4127(7) .5509(3) .48185(18) .0313(9) Uani d . 1 . . C
C24 .2193(7) .5701(3) .51646(16) .0270(9) Uani d . 1 . . C
N24 .2188(7) .6734(3) .55150(15) .0354(9) Uani d . 1 . . N
O21 .3823(6) .7435(2) .54588(14) .0465(8) Uani d . 1 . . O
O22 .0492(6) .6874(2) .58380(14) .0490(9) Uani d . 1 . . O
C25 .0268(7) .4960(3) .51892(17) .0299(9) Uani d . 1 . . C
C26 .0278(6) .3979(3) .48571(16) .0261(8) Uani d . 1 . . C
C3 .0589(6) .1814(3) .41285(16) .0242(8) Uani d . 1 . . C
C3A .1556(6) .1025(3) .37594(16) .0235(8) Uani d . 1 . . C
N4 .0807(6) -.0027(2) .35731(14) .0267(8) Uani d . 1 . . N
C5 .2270(7) -.0559(3) .32334(16) .0270(9) Uani d . 1 . . C
C6 .4488(7) -.0104(3) .30287(17) .0260(9) Uani d . 1 . . C
C67 .6017(6) -.0860(3) .26614(17) .0274(9) Uani d . 1 . . C
O67 .5901(5) -.1918(2) .27446(13) .0364(7) Uani d . 1 . . O
C61 .7653(6) -.0379(3) .22383(16) .0244(9) Uani d . 1 . . C
C62 .9607(7) -.1058(3) .20466(16) .0261(9) Uani d . 1 . . C
O62 .9951(5) -.21614(19) .22193(11) .0292(6) Uani d . 1 . . O
C63 1.1303(7) -.0592(3) .16808(16) .0295(9) Uani d . 1 . . C
C64 1.0969(7) .0512(3) .14697(17) .0312(9) Uani d . 1 . . C
C65 .8972(8) .1152(3) .16177(17) .0324(10) Uani d . 1 . . C
C66 .7353(7) .0720(3) .20037(16) .0284(9) Uani d . 1 . . C
C7 .5201(7) .0945(3) .32124(15) .0241(8) Uani d . 1 . . C
N7A .3740(5) .1493(2) .35832(13) .0227(7) Uani d . 1 . . N
H22 .5483 .4376 .4260 .035 Uiso calc R 1 . . H
H23 .5428 .6042 .4803 .038 Uiso calc R 1 . . H
H25 -.1055 .5118 .5431 .036 Uiso calc R 1 . . H
H26 -.1044 .3457 .4870 .031 Uiso calc R 1 . . H
H3 -.0907 .1765 .4322 .029 Uiso calc R 1 . . H
H5 .1824 -.1310 .3112 .032 Uiso calc R 1 . . H
H62 .8597 -.2375 .2399 .035 Uiso d R 1 . . H
H63 1.2683 -.1028 .1576 .035 Uiso calc R 1 . . H
H64 1.2130 .0831 .1220 .037 Uiso calc R 1 . . H
H65 .8711 .1889 .1454 .039 Uiso calc R 1 . . H
H66 .6009 .1177 .2113 .034 Uiso calc R 1 . . H
H7 .6666 .1285 .3087 .029 Uiso calc R 1 . . H

loop_
_atom_site_aniso_label
_atom_site_aniso_U_11
_atom_site_aniso_U_22
_atom_site_aniso_U_33
_atom_site_aniso_U_12
_atom_site_aniso_U_13
_atom_site_aniso_U_23
N1 .0256(16) .0248(16) .0234(17) .0000(13) .0001(15) -.0026(15)
C2 .0191(18) .030(2) .0200(19) -.0002(15) -.0006(17) .0047(17)
C21 .0227(19) .024(2) .024(2) .0025(15) .0004(17) .0001(16)
C22 .026(2) .031(2) .031(2) -.0024(17) .0068(18) -.0041(19)
C23 .028(2) .031(2) .035(2) -.0028(17) .000(2) .000(2)
C24 .032(2) .026(2) .023(2) .0011(17) -.0002(18) .0008(18)
N24 .044(2) .037(2) .0248(19) .0028(18) .0022(19) -.0056(17)
O21 .0533(19) .0376(17) .049(2) -.0140(16) .0074(17) -.0150(16)
O22 .064(2) .0443(18) .0391(19) .0021(16) .0189(19) -.0096(15)
C25 .030(2) .034(2) .025(2) .0036(18) .0060(18) .0030(19)
C26 .0226(18) .029(2) .026(2) -.0028(17) .0020(17) .0010(18)
C3 .0219(18) .031(2) .020(2) -.0003(16) .0001(17) .0012(17)
C3A .0190(18) .028(2) .023(2) .0011(15) -.0028(16) .0037(19)
N4 .0250(16) .0268(17) .0282(19) -.0032(14) -.0016(15) -.0020(15)
C5 .028(2) .027(2) .026(2) -.0041(17) -.0028(18) -.0009(17)
C6 .0273(19) .024(2) .026(2) -.0001(16) .0025(18) .0008(17)
C67 .025(2) .029(2) .028(2) .0009(17) -.0043(17) -.0038(17)
O67 .0444(17) .0226(14) .0423(19) -.0017(13) .0068(15) -.0004(13)
C61 .0216(18) .028(2) .023(2) .0006(16) .0005(18) -.0033(17)
C62 .0297(19) .023(2) .025(2) .0008(16) -.0075(17) -.0054(17)
O62 .0362(15) .0234(13) .0281(15) .0051(11) .0010(14) -.0003(12)
C63 .028(2) .035(2) .026(2) .0050(18) .0034(18) -.0044(19)
C64 .037(2) .031(2) .026(2) -.0025(18) .0044(19) -.0040(19)
C65 .046(2) .025(2) .027(2) .0009(19) .003(2) .0006(18)
C66 .034(2) .027(2) .025(2) .0059(17) -.0038(19) -.0054(17)
C7 .0209(18) .028(2) .023(2) .0006(16) .0021(16) .0020(16)
N7A .0208(15) .0235(16) .0237(17) -.0009(13) .0001(14) .0008(14)

loop_
_atom_type_symbol
_atom_type_description
_atom_type_scat_dispersion_real
_atom_type_scat_dispersion_imag
_atom_type_scat_source
C C .0033 .0016 'International Tables Vol C Tables 4.2.6.8 and 6.1.1.4'
H H .0000 .0000 'International Tables Vol C Tables 4.2.6.8 and 6.1.1.4'
N N .0061 .0033 'International Tables Vol C Tables 4.2.6.8 and 6.1.1.4'
O O .0106 .0060 'International Tables Vol C Tables 4.2.6.8 and 6.1.1.4'

loop_
_geom_angle_atom_site_label_1
_geom_angle_atom_site_label_2
_geom_angle_atom_site_label_3
_geom_angle
_geom_angle_publ_flag
C2 N1 N7A 103.6(3) yes
N1 C2 C3 113.0(3) no
N1 C2 C21 118.5(3) no
C3 C2 C21 128.5(3) no
C22 C21 C26 118.7(3) no
C22 C21 C2 120.7(3) no
C26 C21 C2 120.6(3) no
C23 C22 C21 121.7(4) no
C23 C22 H22 119.1 no
C21 C22 H22 119.1 no
C24 C23 C22 118.3(4) no
C24 C23 H23 120.9 no
C22 C23 H23 120.9 no
C23 C24 C25 122.2(4) no
C23 C24 N24 118.6(4) no
C25 C24 N24 119.2(4) no
O21 N24 O22 123.3(3) yes
O21 N24 C24 118.7(3) yes
O22 N24 C24 118.0(3) yes
C24 C25 C26 119.1(4) no
C24 C25 H25 120.4 no
C26 C25 H25 120.4 no
C25 C26 C21 119.9(3) no
C25 C26 H26 120.0 no
C21 C26 H26 120.0 no
C3A C3 C2 105.0(3) no
C3A C3 H3 127.5 no
C2 C3 H3 127.5 no
N4 C3A C3 133.1(3) no
N4 C3A N7A 121.1(3) no
C3 C3A N7A 105.8(3) no
C5 N4 C3A 115.9(3) yes
N4 C5 C6 125.2(4) no
N4 C5 H5 117.4 no
C6 C5 H5 117.4 no
C7 C6 C5 118.4(4) no
C7 C6 C67 123.3(3) no
C5 C6 C67 118.1(3) no
O67 C67 C61 121.1(3) no
O67 C67 C6 117.0(3) no
C61 C67 C6 121.9(3) no
C66 C61 C62 117.9(4) no
C66 C61 C67 123.1(3) no
C62 C61 C67 119.0(3) no
O62 C62 C63 117.5(3) no
O62 C62 C61 122.3(3) no
C63 C62 C61 120.2(3) no
C62 O62 H62 106.6 no
C64 C63 C62 119.7(4) no
C64 C63 H63 120.2 no
C62 C63 H63 120.2 no
C65 C64 C63 120.7(4) no
C65 C64 H64 119.7 no
C63 C64 H64 119.7 no
C66 C65 C64 119.9(4) no
C66 C65 H65 120.0 no
C64 C65 H65 120.0 no
C65 C66 C61 121.2(4) no
C65 C66 H66 119.4 no
C61 C66 H66 119.4 no
C6 C7 N7A 117.2(3) no
C6 C7 H7 121.4 no
N7A C7 H7 121.4 no
N1 N7A C7 125.1(3) yes
N1 N7A C3A 112.6(3) yes
C7 N7A C3A 122.2(3) yes

loop_
_geom_bond_atom_site_label_1
_geom_bond_atom_site_label_2
_geom_bond_site_symmetry_2
_geom_bond_distance
_geom_bond_publ_flag
N1 C2 . 1.341(5) yes
N1 N7A . 1.353(4) yes
C2 C3 . 1.402(5) no
C2 C21 . 1.470(5) no
C21 C22 . 1.382(5) no
C21 C26 . 1.397(5) no
C22 C23 . 1.373(5) no
C22 H22 . .9500 no
C23 C24 . 1.370(5) no
C23 H23 . .9500 no
C24 C25 . 1.371(5) no
C24 N24 . 1.460(5) yes
N24 O21 . 1.224(4) no
N24 O22 . 1.225(4) no
C25 C26 . 1.385(5) no
C25 H25 . .9500 no
C26 H26 . .9500 no
C3 C3A . 1.377(5) no
C3 H3 . .9500 no
C3A N4 . 1.362(5) yes
C3A N7A . 1.391(5) yes
N4 C5 . 1.300(5) no
C5 C6 . 1.424(5) no
C5 H5 . .9500 no
C6 C7 . 1.351(5) no
C6 C67 . 1.500(5) no
C67 O67 . 1.244(4) no
C67 C61 . 1.465(5) no
C61 C66 . 1.401(5) no
C61 C62 . 1.415(5) no
C62 O62 . 1.356(4) no
C62 C63 . 1.390(5) no
O62 H62 . .8980 no
C63 C64 . 1.387(6) no
C63 H63 . .9500 no
C64 C65 . 1.377(5) no
C64 H64 . .9500 no
C65 C66 . 1.378(5) no
C65 H65 . .9500 no
C66 H66 . .9500 no
C7 N7A . 1.356(5) yes
C7 H7 . .9500 no

loop_
_geom_hbond_atom_site_label_D
_geom_hbond_atom_site_label_H
_geom_hbond_atom_site_label_A
_geom_hbond_site_symmetry_A
_geom_hbond_distance_DH
_geom_hbond_distance_HA
_geom_hbond_distance_DA
_geom_hbond_angle_DHA
_geom_hbond_publ_flag
C5 H5 O62 1_455 .95 2.56 3.301(4) 135 y
C63 H63 N1 4_745 .95 2.58 3.519(5) 168 y
C66 H66 O67 4_655 .95 2.47 3.332(4) 150 y
O62 H62 O67 . .90 1.78 2.583(4) 147 y

loop_
_geom_torsion_atom_site_label_1
_geom_torsion_atom_site_label_2
_geom_torsion_atom_site_label_3
_geom_torsion_atom_site_label_4
_geom_torsion
_geom_torsion_publ_flag
N7A N1 C2 C3 -.2(4) no
N7A N1 C2 C21 178.4(3) no
N1 C2 C21 C22 -1.0(5) no
C3 C2 C21 C22 177.3(4) no
N1 C2 C21 C26 -179.5(4) no
C3 C2 C21 C26 -1.1(6) no
C26 C21 C22 C23 -1.0(6) no
C2 C21 C22 C23 -179.5(4) no
C21 C22 C23 C24 1.5(6) no
C22 C23 C24 C25 -1.2(6) no
C22 C23 C24 N24 179.2(4) no
C23 C24 N24 O21 5.2(5) no
C25 C24 N24 O21 -174.4(4) no
C23 C24 N24 O22 -177.3(4) no
C25 C24 N24 O22 3.1(5) no
C23 C24 C25 C26 .5(6) no
N24 C24 C25 C26 -179.9(3) no
C24 C25 C26 C21 .0(5) no
C22 C21 C26 C25 .2(6) no
C2 C21 C26 C25 178.7(3) no
N1 C2 C3 C3A .7(4) no
C21 C2 C3 C3A -177.7(4) no
C2 C3 C3A N4 177.6(4) no
C2 C3 C3A N7A -.9(4) no
C3 C3A N4 C5 -177.3(4) no
N7A C3A N4 C5 1.1(5) no
C3A N4 C5 C6 -3.0(5) no
N4 C5 C6 C7 2.5(6) no
N4 C5 C6 C67 177.0(4) no
C7 C6 C67 O67 143.9(4) no
C5 C6 C67 O67 -30.4(5) no
C7 C6 C67 C61 -33.7(6) no
C5 C6 C67 C61 152.0(4) no
O67 C67 C61 C66 159.5(4) no
C6 C67 C61 C66 -23.0(6) no
O67 C67 C61 C62 -19.3(6) no
C6 C67 C61 C62 158.2(3) no
C66 C61 C62 O62 -175.4(3) no
C67 C61 C62 O62 3.5(5) no
C66 C61 C62 C63 6.5(5) no
C67 C61 C62 C63 -174.7(3) no
O62 C62 C63 C64 176.8(3) no
C61 C62 C63 C64 -5.0(6) no
C62 C63 C64 C65 -.1(6) no
C63 C64 C65 C66 3.7(6) no
C64 C65 C66 C61 -2.1(6) no
C62 C61 C66 C65 -3.0(5) no
C67 C61 C66 C65 178.2(4) no
C5 C6 C7 N7A .1(5) no
C67 C6 C7 N7A -174.1(3) no
C2 N1 N7A C7 -179.6(3) no
C2 N1 N7A C3A -.4(4) no
C6 C7 N7A N1 177.2(3) no
C6 C7 N7A C3A -1.9(5) no
N4 C3A N7A N1 -177.9(3) no
C3 C3A N7A N1 .9(4) no
N4 C3A N7A C7 1.3(5) no
C3 C3A N7A C7 -179.9(3) no

loop_
_cod_related_entry_id
_cod_related_entry_database
_cod_related_entry_code
1 ChemSpider 9947479
